data_2023495
loop_
_publ_author_name
'Maheswari, Subramani Uma'
'Senthilkumar, Srinivasan'
'Selvanayagam, Sivashanmugam'

_publ_section_title
;
 Crystal structure and Hirshfeld surface analysis of
 (E)-2-cyano-N&#x2032;-(3,4,5-trimethoxybenzylidene)acetohydrazide
;
_journal_coeditor_code TX2097
_journal_issue 6
_journal_name_full 'Acta Crystallographica Section E Crystallographic Communications'
_journal_paper_doi 10.1107/S2056989025003913
_journal_volume 81
_journal_year 2025
_chemical_formula_iupac 'C13 H15 N3 O4'
_chemical_formula_moiety 'C13 H15 N3 O4'
_chemical_formula_sum 'C13 H15 N3 O4'
_chemical_formula_weight 277.28
_chemical_name_systematic
;
(<i>E</i>)-2-Cyano-<i>N</i>'-(3,4,5-trimethoxybenzylidene)acetohydrazide
;
_space_group_crystal_system monoclinic
_space_group_IT_number 14
_space_group_name_Hall '-P 2ybc'
_space_group_name_H-M_alt 'P 1 21/c 1'
_atom_sites_solution_hydrogens geom
_audit_creation_method SHELXL-2019/3
_cell_angle_alpha 90
_cell_angle_beta 99.936(2)
_cell_angle_gamma 90
_cell_formula_units_Z 4
_cell_length_a 13.9944(8)
_cell_length_b 11.0371(7)
_cell_length_c 9.0560(5)
_cell_measurement_reflns_used 4885
_cell_measurement_temperature 298(2)
_cell_measurement_theta_max 22.87
_cell_measurement_theta_min 2.36
_cell_volume 1377.79(14)
_computing_cell_refinement
;
SAINT V8.38A (Bruker, 2017)
;
_computing_data_collection
;
APEX3 v2017.3-0 (Bruker, 2017)
;
_computing_data_reduction
;
SAINT V8.38A (Bruker, 2017)
;
_computing_molecular_graphics
;
ORTEP-3 for Windows (Farrugia, 2012) and PLATON (Spek, 2020)
;
_computing_publication_material
;
<i>SHELXL2019/2</i> (Sheldrick, 2015b) and PLATON (Spek, 2020)
;
_computing_structure_refinement
;
<i>SHELXL2019/2</i> (Sheldrick, 2015b)
;
_computing_structure_solution
;
<i>SHELXT2018/2</i> (Sheldrick, 2015a)
;
_diffrn_ambient_temperature 298(2)
_diffrn_measured_fraction_theta_full 1.000
_diffrn_measured_fraction_theta_max 0.996
_diffrn_measurement_device_type 'Bruker APEXII CCD'
_diffrn_measurement_method '\f and \w scans'
_diffrn_radiation_type MoK\a
_diffrn_radiation_wavelength 0.71073
_diffrn_reflns_av_R_equivalents 0.0724
_diffrn_reflns_av_unetI/netI 0.0479
_diffrn_reflns_limit_h_max 15
_diffrn_reflns_limit_h_min -17
_diffrn_reflns_limit_k_max 13
_diffrn_reflns_limit_k_min -13
_diffrn_reflns_limit_l_max 8
_diffrn_reflns_limit_l_min -11
_diffrn_reflns_number 23917
_diffrn_reflns_theta_full 25.242
_diffrn_reflns_theta_max 26.392
_diffrn_reflns_theta_min 2.364
_diffrn_source 'i-mu-s microfocus source'
_exptl_absorpt_coefficient_mu 0.101
_exptl_absorpt_correction_T_max 0.7454
_exptl_absorpt_correction_T_min 0.6243
_exptl_absorpt_correction_type multi-scan
_exptl_absorpt_process_details
;
(SADABS; Krause <i>et al.</i>,  2015)
;
_exptl_crystal_colour brown
_exptl_crystal_density_diffrn 1.337
_exptl_crystal_description block
_exptl_crystal_F_000 584
_exptl_crystal_size_max 0.156
_exptl_crystal_size_mid 0.122
_exptl_crystal_size_min 0.079
_refine_diff_density_max 0.154
_refine_diff_density_min -0.230
_refine_ls_extinction_method none
_refine_ls_goodness_of_fit_ref 1.054
_refine_ls_hydrogen_treatment constr
_refine_ls_matrix_type full
_refine_ls_number_parameters 181
_refine_ls_number_reflns 2823
_refine_ls_number_restraints 0
_refine_ls_restrained_S_all 1.054
_refine_ls_R_factor_all 0.1228
_refine_ls_R_factor_gt 0.0530
_refine_ls_shift/su_max 0.000
_refine_ls_shift/su_mean 0.000
_refine_ls_structure_factor_coef Fsqd
_refine_ls_weighting_details 'w=1/[\s^2^(Fo^2^)+(0.0585P)^2^+0.5215P] where P=(Fo^2^+2Fc^2^)/3'
_refine_ls_weighting_scheme calc
_refine_ls_wR_factor_gt 0.1150
_refine_ls_wR_factor_ref 0.1558
_reflns_number_gt 1540
_reflns_number_total 2823
_reflns_threshold_expression 'I > 2\s(I)'
_cod_data_source_file tx2097.cif
_cod_data_source_block I
_cod_original_sg_symbol_H-M 'P 21/c'
_cod_database_code 2023495
_shelx_space_group_comment
;
The symmetry employed for this shelxl refinement is uniquely defined
by the following loop, which should always be used as a source of
symmetry information in preference to the above space-group names.
They are only intended as comments.
;

loop_
_space_group_symop_operation_xyz
'x, y, z'
'-x, y+1/2, -z+1/2'
'-x, -y, -z'
'x, -y-1/2, z-1/2'

loop_
_atom_site_type_symbol
_atom_site_label
_atom_site_fract_x
_atom_site_fract_y
_atom_site_fract_z
_atom_site_U_iso_or_equiv
_atom_site_adp_type
_atom_site_calc_flag
_atom_site_occupancy
_atom_site_disorder_assembly
_atom_site_disorder_group
O O1 0.17230(13) 0.43960(19) -0.1731(2) 0.0708(6) Uani d 1 . .
O O2 0.15221(12) 0.52233(16) 0.0935(2) 0.0574(5) Uani d 1 . .
O O3 0.29283(12) 0.49755(17) 0.3328(2) 0.0586(5) Uani d 1 . .
O O4 0.73449(12) 0.30054(17) 0.34803(19) 0.0589(5) Uani d 1 . .
C C7 0.51086(18) 0.3277(2) 0.0177(3) 0.0473(6) Uani d 1 . .
H H7 0.522223 0.308137 -0.077620 0.057 Uiso calc 1 . .
N N1 0.57857(14) 0.31831(18) 0.1302(2) 0.0471(5) Uani d 1 . .
N N3 0.98039(19) 0.2939(3) 0.3950(3) 0.0824(9) Uani d 1 . .
C C1 0.33918(18) 0.3770(2) -0.0817(3) 0.0502(7) Uani d 1 . .
H H1 0.347981 0.349974 -0.175678 0.060 Uiso calc 1 . .
C C2 0.25037(18) 0.4247(2) -0.0625(3) 0.0496(7) Uani d 1 . .
C C3 0.23722(17) 0.4649(2) 0.0780(3) 0.0463(6) Uani d 1 . .
C C4 0.31260(18) 0.4556(2) 0.1992(3) 0.0458(6) Uani d 1 . .
C C5 0.40109(18) 0.4078(2) 0.1801(3) 0.0485(7) Uani d 1 . .
H H5 0.451361 0.401270 0.261518 0.058 Uiso calc 1 . .
C C6 0.41465(17) 0.3697(2) 0.0388(3) 0.0456(6) Uani d 1 . .
N N2 0.66924(14) 0.28820(18) 0.1029(2) 0.0446(5) Uani d 1 . .
H H2 0.678178 0.272351 0.013346 0.054 Uiso calc 1 . .
C C8 0.74341(17) 0.2840(2) 0.2180(3) 0.0423(6) Uani d 1 . .
C C9 0.84027(16) 0.2566(2) 0.1732(3) 0.0470(6) Uani d 1 . .
H H9A 0.841502 0.172809 0.141281 0.056 Uiso calc 1 . .
H H9B 0.848985 0.307709 0.089430 0.056 Uiso calc 1 . .
C C10 0.9189(2) 0.2776(3) 0.2976(3) 0.0533(7) Uani d 1 . .
C C11 0.1728(2) 0.3876(3) -0.3140(4) 0.0847(10) Uani d 1 . .
H H11A 0.112939 0.406117 -0.379339 0.127 Uiso calc 1 . .
H H11B 0.226071 0.419600 -0.355726 0.127 Uiso calc 1 . .
H H11C 0.179561 0.301281 -0.303628 0.127 Uiso calc 1 . .
C C12 0.0851(2) 0.4491(3) 0.1573(4) 0.0719(9) Uani d 1 . .
H H12A 0.028134 0.495629 0.164137 0.108 Uiso calc 1 . .
H H12B 0.067467 0.379559 0.094810 0.108 Uiso calc 1 . .
H H12C 0.114932 0.422970 0.255613 0.108 Uiso calc 1 . .
C C13 0.3689(2) 0.4940(3) 0.4573(3) 0.0677(8) Uani d 1 . .
H H13A 0.346330 0.525646 0.543898 0.102 Uiso calc 1 . .
H H13B 0.389969 0.411839 0.476062 0.102 Uiso calc 1 . .
H H13C 0.422169 0.542265 0.436720 0.102 Uiso calc 1 . .

loop_
_atom_site_aniso_label
_atom_site_aniso_U_11
_atom_site_aniso_U_22
_atom_site_aniso_U_33
_atom_site_aniso_U_12
_atom_site_aniso_U_13
_atom_site_aniso_U_23
O1 0.0544(12) 0.0881(15) 0.0646(13) 0.0106(10) -0.0047(10) -0.0052(11)
O2 0.0438(10) 0.0538(11) 0.0771(13) 0.0103(9) 0.0176(9) 0.0081(9)
O3 0.0502(11) 0.0717(13) 0.0553(12) 0.0109(9) 0.0128(9) -0.0084(9)
O4 0.0594(12) 0.0831(14) 0.0376(10) 0.0069(10) 0.0184(9) 0.0000(9)
C7 0.0466(15) 0.0463(15) 0.0517(16) 0.0016(12) 0.0157(13) -0.0031(12)
N1 0.0398(12) 0.0527(13) 0.0522(13) 0.0056(10) 0.0179(11) -0.0005(10)
N3 0.0639(17) 0.116(2) 0.0637(17) -0.0227(16) 0.0017(14) 0.0100(16)
C1 0.0499(16) 0.0494(15) 0.0522(16) 0.0017(12) 0.0110(14) -0.0042(12)
C2 0.0438(15) 0.0492(15) 0.0534(17) 0.0003(12) 0.0020(13) 0.0048(13)
C3 0.0364(14) 0.0400(14) 0.0635(18) 0.0024(11) 0.0110(13) 0.0062(12)
C4 0.0460(15) 0.0413(14) 0.0521(16) 0.0025(11) 0.0138(13) 0.0018(12)
C5 0.0419(15) 0.0508(16) 0.0527(16) 0.0048(12) 0.0081(12) 0.0020(12)
C6 0.0432(15) 0.0416(14) 0.0532(16) 0.0016(11) 0.0118(13) -0.0011(12)
N2 0.0410(12) 0.0567(13) 0.0396(12) 0.0047(10) 0.0162(10) -0.0017(10)
C8 0.0432(15) 0.0455(14) 0.0407(15) 0.0005(11) 0.0141(12) 0.0024(11)
C9 0.0421(15) 0.0551(16) 0.0447(15) 0.0009(12) 0.0105(12) 0.0021(12)
C10 0.0477(17) 0.0650(18) 0.0497(17) -0.0052(14) 0.0156(14) 0.0077(14)
C11 0.076(2) 0.099(3) 0.070(2) 0.0001(19) -0.0110(18) -0.021(2)
C12 0.0469(17) 0.071(2) 0.101(2) -0.0049(15) 0.0221(17) 0.0050(18)
C13 0.072(2) 0.078(2) 0.0522(18) 0.0183(17) 0.0077(16) -0.0050(15)

loop_
_atom_type_symbol
_atom_type_description
_atom_type_scat_dispersion_real
_atom_type_scat_dispersion_imag
_atom_type_scat_source
C C 0.0033 0.0016 'International Tables Vol C Tables 4.2.6.8 and 6.1.1.4'
H H 0.0000 0.0000 'International Tables Vol C Tables 4.2.6.8 and 6.1.1.4'
N N 0.0061 0.0033 'International Tables Vol C Tables 4.2.6.8 and 6.1.1.4'
O O 0.0106 0.0060 'International Tables Vol C Tables 4.2.6.8 and 6.1.1.4'

loop_
_geom_angle_atom_site_label_1
_geom_angle_atom_site_label_2
_geom_angle_atom_site_label_3
_geom_angle_site_symmetry_1
_geom_angle_site_symmetry_3
_geom_angle
_geom_angle_publ_flag
C2 O1 C11 . . 119.5(2) ?
C3 O2 C12 . . 114.76(19) ?
C4 O3 C13 . . 117.24(19) ?
N1 C7 C6 . . 119.7(2) ?
N1 C7 H7 . . 120.1 ?
C6 C7 H7 . . 120.1 ?
C7 N1 N2 . . 117.3(2) ?
C6 C1 C2 . . 120.1(2) ?
C6 C1 H1 . . 120.0 ?
C2 C1 H1 . . 120.0 ?
O1 C2 C1 . . 125.2(2) ?
O1 C2 C3 . . 114.8(2) ?
C1 C2 C3 . . 119.9(2) ?
O2 C3 C4 . . 120.4(2) ?
O2 C3 C2 . . 119.6(2) ?
C4 C3 C2 . . 119.8(2) ?
O3 C4 C5 . . 124.2(2) ?
O3 C4 C3 . . 115.6(2) ?
C5 C4 C3 . . 120.2(2) ?
C4 C5 C6 . . 119.8(2) ?
C4 C5 H5 . . 120.1 ?
C6 C5 H5 . . 120.1 ?
C1 C6 C5 . . 120.1(2) ?
C1 C6 C7 . . 120.5(2) ?
C5 C6 C7 . . 119.3(2) ?
C8 N2 N1 . . 118.96(19) ?
C8 N2 H2 . . 120.5 ?
N1 N2 H2 . . 120.5 ?
O4 C8 N2 . . 123.5(2) ?
O4 C8 C9 . . 122.4(2) ?
N2 C8 C9 . . 114.1(2) ?
C10 C9 C8 . . 110.8(2) ?
C10 C9 H9A . . 109.5 ?
C8 C9 H9A . . 109.5 ?
C10 C9 H9B . . 109.5 ?
C8 C9 H9B . . 109.5 ?
H9A C9 H9B . . 108.1 ?
N3 C10 C9 . . 179.9(4) ?
O1 C11 H11A . . 109.5 ?
O1 C11 H11B . . 109.5 ?
H11A C11 H11B . . 109.5 ?
O1 C11 H11C . . 109.5 ?
H11A C11 H11C . . 109.5 ?
H11B C11 H11C . . 109.5 ?
O2 C12 H12A . . 109.5 ?
O2 C12 H12B . . 109.5 ?
H12A C12 H12B . . 109.5 ?
O2 C12 H12C . . 109.5 ?
H12A C12 H12C . . 109.5 ?
H12B C12 H12C . . 109.5 ?
O3 C13 H13A . . 109.5 ?
O3 C13 H13B . . 109.5 ?
H13A C13 H13B . . 109.5 ?
O3 C13 H13C . . 109.5 ?
H13A C13 H13C . . 109.5 ?
H13B C13 H13C . . 109.5 ?

loop_
_geom_bond_atom_site_label_1
_geom_bond_atom_site_label_2
_geom_bond_site_symmetry_2
_geom_bond_distance
_geom_bond_publ_flag
O1 C2 . 1.359(3) ?
O1 C11 . 1.401(3) ?
O2 C3 . 1.376(3) ?
O2 C12 . 1.434(3) ?
O3 C4 . 1.367(3) ?
O3 C13 . 1.412(3) ?
O4 C8 . 1.219(3) ?
C7 N1 . 1.270(3) ?
C7 C6 . 1.467(3) ?
C7 H7 . 0.9300 ?
N1 N2 . 1.375(3) ?
N3 C10 . 1.136(3) ?
C1 C6 . 1.384(3) ?
C1 C2 . 1.388(3) ?
C1 H1 . 0.9300 ?
C2 C3 . 1.389(4) ?
C3 C4 . 1.389(3) ?
C4 C5 . 1.384(3) ?
C5 C6 . 1.390(3) ?
C5 H5 . 0.9300 ?
N2 C8 . 1.339(3) ?
N2 H2 . 0.8600 ?
C8 C9 . 1.511(3) ?
C9 C10 . 1.451(4) ?
C9 H9A . 0.9700 ?
C9 H9B . 0.9700 ?
C11 H11A . 0.9600 ?
C11 H11B . 0.9600 ?
C11 H11C . 0.9600 ?
C12 H12A . 0.9600 ?
C12 H12B . 0.9600 ?
C12 H12C . 0.9600 ?
C13 H13A . 0.9600 ?
C13 H13B . 0.9600 ?
C13 H13C . 0.9600 ?

loop_
_geom_hbond_atom_site_label_D
_geom_hbond_atom_site_label_H
_geom_hbond_atom_site_label_A
_geom_hbond_site_symmetry_A
_geom_hbond_distance_DH
_geom_hbond_distance_HA
_geom_hbond_distance_DA
_geom_hbond_angle_DHA
_geom_hbond_publ_flag
C9 H9B O2 3_665 0.97 2.50 3.448(3) 165 yes
C13 H13A O4 3_666 0.96 2.51 3.350(3) 146 yes
N2 H2 O4 4_565 0.86 1.98 2.802(3) 160 yes

loop_
_geom_torsion_atom_site_label_1
_geom_torsion_atom_site_label_2
_geom_torsion_atom_site_label_3
_geom_torsion_atom_site_label_4
_geom_torsion_site_symmetry_1
_geom_torsion_site_symmetry_2
_geom_torsion_site_symmetry_3
_geom_torsion_site_symmetry_4
_geom_torsion
_geom_torsion_publ_flag
C6 C7 N1 N2 . . . . -174.8(2) ?
C11 O1 C2 C1 . . . . 10.5(4) ?
C11 O1 C2 C3 . . . . -171.3(3) ?
C6 C1 C2 O1 . . . . 178.0(2) ?
C6 C1 C2 C3 . . . . -0.1(4) ?
C12 O2 C3 C4 . . . . -81.8(3) ?
C12 O2 C3 C2 . . . . 103.3(3) ?
O1 C2 C3 O2 . . . . -4.3(3) ?
C1 C2 C3 O2 . . . . 174.0(2) ?
O1 C2 C3 C4 . . . . -179.2(2) ?
C1 C2 C3 C4 . . . . -1.0(4) ?
C13 O3 C4 C5 . . . . 1.6(4) ?
C13 O3 C4 C3 . . . . -177.5(2) ?
O2 C3 C4 O3 . . . . 5.1(3) ?
C2 C3 C4 O3 . . . . 180.0(2) ?
O2 C3 C4 C5 . . . . -174.0(2) ?
C2 C3 C4 C5 . . . . 0.8(4) ?
O3 C4 C5 C6 . . . . -178.7(2) ?
C3 C4 C5 C6 . . . . 0.3(4) ?
C2 C1 C6 C5 . . . . 1.3(4) ?
C2 C1 C6 C7 . . . . -175.5(2) ?
C4 C5 C6 C1 . . . . -1.4(4) ?
C4 C5 C6 C7 . . . . 175.4(2) ?
N1 C7 C6 C1 . . . . -178.0(2) ?
N1 C7 C6 C5 . . . . 5.1(4) ?
C7 N1 N2 C8 . . . . 176.4(2) ?
N1 N2 C8 O4 . . . . 3.2(4) ?
N1 N2 C8 C9 . . . . -176.8(2) ?
O4 C8 C9 C10 . . . . -11.6(3) ?
N2 C8 C9 C10 . . . . 168.4(2) ?
